data_4000523
_journal_name_full 'Chemistry of Materials'
_journal_paper_doi 10.1021/cm050412c
_journal_year 2005
_chemical_formula_sum 'Cu2 Sn Te4 Tl2'
_chemical_formula_weight 1164.91
_chemical_name_common 'Thallium Copper Tin Telluride'
_space_group_IT_number 121
_symmetry_cell_setting tetragonal
_symmetry_space_group_name_Hall 'I -4 2'
_symmetry_space_group_name_H-M 'I -4 2 m'
_cell_angle_alpha 90.00
_cell_angle_beta 90.00
_cell_angle_gamma 90.00
_cell_formula_units_Z 2
_cell_length_a 8.382(3)
_cell_length_b 8.382(3)
_cell_length_c 7.118(3)
_cell_measurement_temperature 175(5)
_cell_volume 500.1(3)
_diffrn_ambient_temperature 175(5)
_exptl_crystal_density_diffrn 7.737
_cod_depositor_comments
;
The following automatic conversions were performed:
'_symmetry_cell_setting' value 'Tetragonal' changed to 'tetragonal'
according to '/home/saulius/struct/CIF-dictionaries/cif_core.dic'
dictionary named 'cif_core.dic' version 2.4.1 from 2010-06-29.

Automatic conversion script
Id: cif_fix_enum 1527 2010-12-29 10:47:43Z saulius 
;
_cod_database_code 4000523

loop_
_symmetry_equiv_pos_as_xyz
'x, y, z'
'x, -y, -z'
'-x, -y, z'
'-x, y, -z'
'-y, -x, z'
'-y, x, -z'
'y, -x, -z'
'y, x, z'
'x+1/2, y+1/2, z+1/2'
'x+1/2, -y+1/2, -z+1/2'
'-x+1/2, -y+1/2, z+1/2'
'-x+1/2, y+1/2, -z+1/2'
'-y+1/2, -x+1/2, z+1/2'
'-y+1/2, x+1/2, -z+1/2'
'y+1/2, -x+1/2, -z+1/2'
'y+1/2, x+1/2, z+1/2'

loop_
_atom_site_label
_atom_site_type_symbol
_atom_site_fract_x
_atom_site_fract_y
_atom_site_fract_z
_atom_site_U_iso_or_equiv
_atom_site_adp_type
_atom_site_occupancy
_atom_site_symmetry_multiplicity
_atom_site_calc_flag
_atom_site_refinement_flags
_atom_site_disorder_assembly
_atom_site_disorder_group
Tl1 Tl 0.5000 0.0000 0.0000 0.0219(2) Uani 1 4 d S . .
Sn1 Sn 0.0000 0.0000 0.0000 0.0110(3) Uani 1 8 d S . .
Te1 Te 0.32189(6) 0.32189(6) 0.75277(12) 0.0123(2) Uani 1 2 d S . .
Cu1 Cu 0.3794(3) 0.3794(3) 0.0980(5) 0.0264(8) Uani 0.50 2 d SP . .
